data_7103099
loop_
_publ_author_name
'Shimizu, Masaki'
'Tatsumi, Hironori'
'Mochida, Kenji'
'Hiyama, Tamejiro'

_publ_section_title
;
 Solid state structures and photophysical properties of
 (trimethylsilyl)methyl-substituted anthracenes and pyrenes.
;
_journal_issue 18
_journal_name_full 'Chemical communications (Cambridge, England)'
_journal_page_first 2134
_journal_page_last 2136
_journal_paper_doi 10.1039/b716770a
_journal_year 2008
_chemical_formula_sum 'C18 H20 Si'
_chemical_formula_weight 264.43
_chemical_name_systematic
;
?
;
_space_group_IT_number 61
_symmetry_cell_setting orthorhombic
_symmetry_space_group_name_Hall '-P 2ac 2ab'
_symmetry_space_group_name_H-M 'P b c a'
_atom_sites_solution_hydrogens geom
_atom_sites_solution_primary direct
_atom_sites_solution_secondary difmap
_audit_creation_method SHELXL-97
_cell_angle_alpha 90.00
_cell_angle_beta 90.00
_cell_angle_gamma 90.00
_cell_formula_units_Z 8
_cell_length_a 17.266(4)
_cell_length_b 7.1904(17)
_cell_length_c 25.133(6)
_cell_measurement_temperature 300(2)
_cell_volume 3120.2(13)
_computing_cell_refinement 'Bruker XSCANS'
_computing_data_collection 'Bruker XSCANS'
_computing_data_reduction 'Bruker SHELXTL'
_computing_molecular_graphics 'Bruker SHELXTL'
_computing_publication_material 'Bruker SHELXTL'
_computing_structure_refinement 'SHELXL-97 (Sheldrick, 1997)'
_computing_structure_solution 'SHELXS-97 (Sheldrick, 1990)'
_diffrn_ambient_temperature 300(2)
_diffrn_detector_area_resol_mean 8.366
_diffrn_measured_fraction_theta_full 0.996
_diffrn_measured_fraction_theta_max 0.996
_diffrn_measurement_device_type 'Bruker P4'
_diffrn_measurement_method '\w scans'
_diffrn_radiation_monochromator graphite
_diffrn_radiation_source 'fine-focus sealed tube'
_diffrn_radiation_type MoK\a
_diffrn_radiation_wavelength 0.71073
_diffrn_reflns_av_R_equivalents 0.0272
_diffrn_reflns_av_sigmaI/netI 0.0216
_diffrn_reflns_limit_h_max 22
_diffrn_reflns_limit_h_min -20
_diffrn_reflns_limit_k_max 7
_diffrn_reflns_limit_k_min -9
_diffrn_reflns_limit_l_max 31
_diffrn_reflns_limit_l_min -32
_diffrn_reflns_number 17759
_diffrn_reflns_theta_full 27.05
_diffrn_reflns_theta_max 27.05
_diffrn_reflns_theta_min 1.62
_exptl_absorpt_coefficient_mu 0.136
_exptl_absorpt_correction_T_max 0.9477
_exptl_absorpt_correction_T_min 0.9352
_exptl_absorpt_correction_type empirical
_exptl_crystal_colour colorless
_exptl_crystal_density_diffrn 1.126
_exptl_crystal_density_method 'not measured'
_exptl_crystal_description prism
_exptl_crystal_F_000 1136
_exptl_crystal_size_max 0.50
_exptl_crystal_size_mid 0.40
_exptl_crystal_size_min 0.40
_refine_diff_density_max 0.343
_refine_diff_density_min -0.168
_refine_diff_density_rms 0.046
_refine_ls_extinction_method none
_refine_ls_goodness_of_fit_ref 1.025
_refine_ls_hydrogen_treatment constr
_refine_ls_matrix_type full
_refine_ls_number_parameters 175
_refine_ls_number_reflns 3411
_refine_ls_number_restraints 0
_refine_ls_restrained_S_all 1.025
_refine_ls_R_factor_all 0.0669
_refine_ls_R_factor_gt 0.0496
_refine_ls_shift/su_max 0.001
_refine_ls_shift/su_mean 0.000
_refine_ls_structure_factor_coef Fsqd
_refine_ls_weighting_details 'calc w=1/[\s^2^(Fo^2^)+(0.0791P)^2^+0.4527P] where P=(Fo^2^+2Fc^2^)/3'
_refine_ls_weighting_scheme calc
_refine_ls_wR_factor_gt 0.1288
_refine_ls_wR_factor_ref 0.1415
_reflns_number_gt 2530
_reflns_number_total 3411
_reflns_threshold_expression >2sigma(I)
_cod_data_source_file b716770a.txt
_cod_data_source_block 1a
_cod_depositor_comments
;
The following automatic conversions were performed:
'_symmetry_cell_setting' value 'Orthorhombic' changed to 'orthorhombic'
according to '/home/saulius/struct/CIF-dictionaries/cif_core.dic'
dictionary named 'cif_core.dic' version 2.4.1 from 2010-06-29.

Automatic conversion script
Id: cif_fix_enum 1527 2010-12-29 10:47:43Z saulius 
;
_cod_original_sg_symbol_H-M Pbca
_cod_database_code 7103099

loop_
_symmetry_equiv_pos_as_xyz
'x, y, z'
'-x+1/2, -y, z+1/2'
'-x, y+1/2, -z+1/2'
'x+1/2, -y+1/2, -z'
'-x, -y, -z'
'x-1/2, y, -z-1/2'
'x, -y-1/2, z-1/2'
'-x-1/2, y-1/2, z'

loop_
_atom_site_label
_atom_site_type_symbol
_atom_site_fract_x
_atom_site_fract_y
_atom_site_fract_z
_atom_site_U_iso_or_equiv
_atom_site_adp_type
_atom_site_occupancy
_atom_site_symmetry_multiplicity
_atom_site_calc_flag
_atom_site_refinement_flags
_atom_site_disorder_assembly
_atom_site_disorder_group
C1 C 0.42237(9) 0.5095(2) 0.67742(6) 0.0475(4) Uani 1 1 d . . .
C2 C 0.34359(10) 0.4727(3) 0.69180(7) 0.0573(4) Uani 1 1 d . . .
H2 H 0.3120 0.4090 0.6680 0.069 Uiso 1 1 calc R . .
C3 C 0.31371(10) 0.5282(3) 0.73923(8) 0.0660(5) Uani 1 1 d . . .
H3 H 0.2622 0.5025 0.7472 0.079 Uiso 1 1 calc R . .
C4 C 0.35965(11) 0.6240(3) 0.77644(7) 0.0667(5) Uani 1 1 d . . .
H4 H 0.3385 0.6610 0.8088 0.080 Uiso 1 1 calc R . .
C5 C 0.43466(11) 0.6622(3) 0.76514(7) 0.0613(4) Uani 1 1 d . . .
H5 H 0.4647 0.7254 0.7900 0.074 Uiso 1 1 calc R . .
C6 C 0.46836(9) 0.6075(2) 0.71596(6) 0.0507(4) Uani 1 1 d . . .
C7 C 0.54548(10) 0.6482(2) 0.70430(7) 0.0554(4) Uani 1 1 d . . .
H7 H 0.5751 0.7130 0.7290 0.066 Uiso 1 1 calc R . .
C8 C 0.57896(10) 0.5943(2) 0.65661(7) 0.0534(4) Uani 1 1 d . . .
C9 C 0.65808(11) 0.6364(3) 0.64504(8) 0.0690(5) Uani 1 1 d . . .
H9 H 0.6874 0.7006 0.6701 0.083 Uiso 1 1 calc R . .
C10 C 0.69136(12) 0.5854(3) 0.59869(9) 0.0804(6) Uani 1 1 d . . .
H10 H 0.7430 0.6138 0.5921 0.096 Uiso 1 1 calc R . .
C11 C 0.64735(13) 0.4887(3) 0.56026(9) 0.0782(6) Uani 1 1 d . . .
H11 H 0.6704 0.4535 0.5284 0.094 Uiso 1 1 calc R . .
C12 C 0.57154(11) 0.4463(3) 0.56922(7) 0.0640(5) Uani 1 1 d . . .
H12 H 0.5437 0.3834 0.5431 0.077 Uiso 1 1 calc R . .
C13 C 0.53384(9) 0.4962(2) 0.61780(6) 0.0497(4) Uani 1 1 d . . .
C14 C 0.45492(9) 0.4552(2) 0.62819(6) 0.0470(4) Uani 1 1 d . . .
C15 C 0.40631(9) 0.3555(3) 0.58727(6) 0.0530(4) Uani 1 1 d . . .
H15A H 0.4248 0.3916 0.5523 0.064 Uiso 1 1 calc R . .
H15B H 0.3536 0.4007 0.5905 0.064 Uiso 1 1 calc R . .
C16 C 0.36688(14) 0.0097(3) 0.65493(8) 0.0806(6) Uani 1 1 d . . .
H16A H 0.3191 0.0714 0.6632 0.121 Uiso 1 1 calc R . .
H16B H 0.4043 0.0364 0.6821 0.121 Uiso 1 1 calc R . .
H16C H 0.3583 -0.1221 0.6532 0.121 Uiso 1 1 calc R . .
C17 C 0.33510(14) 0.0206(4) 0.53611(11) 0.1007(8) Uani 1 1 d . . .
H17A H 0.3349 -0.1126 0.5334 0.151 Uiso 1 1 calc R . .
H17B H 0.3514 0.0734 0.5029 0.151 Uiso 1 1 calc R . .
H17C H 0.2839 0.0635 0.5445 0.151 Uiso 1 1 calc R . .
C18 C 0.50126(13) -0.0064(3) 0.57901(10) 0.0816(6) Uani 1 1 d . . .
H18A H 0.5349 0.0313 0.6074 0.122 Uiso 1 1 calc R . .
H18B H 0.5216 0.0375 0.5458 0.122 Uiso 1 1 calc R . .
H18C H 0.4979 -0.1396 0.5782 0.122 Uiso 1 1 calc R . .
Si1 Si 0.40345(3) 0.09339(7) 0.589833(19) 0.05674(19) Uani 1 1 d . . .

loop_
_atom_site_aniso_label
_atom_site_aniso_U_11
_atom_site_aniso_U_22
_atom_site_aniso_U_33
_atom_site_aniso_U_23
_atom_site_aniso_U_13
_atom_site_aniso_U_12
C1 0.0473(8) 0.0444(8) 0.0506(9) 0.0023(7) -0.0067(7) 0.0055(7)
C2 0.0464(9) 0.0621(10) 0.0636(11) -0.0057(8) -0.0065(7) 0.0050(8)
C3 0.0496(9) 0.0759(12) 0.0726(12) -0.0059(10) 0.0027(8) 0.0070(9)
C4 0.0662(11) 0.0728(13) 0.0609(11) -0.0109(9) 0.0059(9) 0.0097(9)
C5 0.0663(11) 0.0593(10) 0.0583(10) -0.0091(8) -0.0063(8) 0.0014(9)
C6 0.0526(9) 0.0467(9) 0.0526(9) -0.0010(7) -0.0057(7) 0.0040(7)
C7 0.0557(10) 0.0541(9) 0.0563(9) 0.0003(7) -0.0107(7) -0.0059(8)
C8 0.0514(9) 0.0506(9) 0.0583(10) 0.0096(7) -0.0056(7) -0.0013(7)
C9 0.0547(10) 0.0789(13) 0.0733(12) 0.0077(10) -0.0040(9) -0.0119(9)
C10 0.0563(12) 0.0972(17) 0.0877(15) 0.0101(12) 0.0094(11) -0.0115(11)
C11 0.0692(12) 0.0962(16) 0.0690(13) 0.0072(11) 0.0175(10) -0.0045(11)
C12 0.0682(11) 0.0694(12) 0.0542(10) 0.0064(8) 0.0030(9) -0.0031(9)
C13 0.0517(9) 0.0489(9) 0.0485(9) 0.0097(7) -0.0037(7) 0.0011(7)
C14 0.0493(9) 0.0446(8) 0.0471(8) 0.0053(6) -0.0082(7) 0.0038(6)
C15 0.0504(9) 0.0635(10) 0.0450(8) 0.0016(7) -0.0070(7) 0.0032(7)
C16 0.0897(15) 0.0713(13) 0.0810(15) 0.0070(11) 0.0173(12) -0.0074(12)
C17 0.0911(17) 0.111(2) 0.1000(18) -0.0349(15) -0.0231(14) -0.0182(15)
C18 0.0793(14) 0.0749(14) 0.0906(15) 0.0015(11) 0.0119(11) 0.0149(11)
Si1 0.0548(3) 0.0607(3) 0.0547(3) -0.0073(2) -0.0016(2) -0.0048(2)

loop_
_atom_type_symbol
_atom_type_description
_atom_type_scat_dispersion_real
_atom_type_scat_dispersion_imag
_atom_type_scat_source
C C 0.0033 0.0016 'International Tables Vol C Tables 4.2.6.8 and 6.1.1.4'
H H 0.0000 0.0000 'International Tables Vol C Tables 4.2.6.8 and 6.1.1.4'
Si Si 0.0817 0.0704 'International Tables Vol C Tables 4.2.6.8 and 6.1.1.4'

loop_
_geom_angle_atom_site_label_1
_geom_angle_atom_site_label_2
_geom_angle_atom_site_label_3
_geom_angle
_geom_angle_site_symmetry_1
_geom_angle_site_symmetry_3
_geom_angle_publ_flag
C14 C1 C2 123.18(15) . . ?
C14 C1 C6 120.38(14) . . ?
C2 C1 C6 116.44(15) . . ?
C3 C2 C1 121.86(16) . . ?
C3 C2 H2 119.1 . . ?
C1 C2 H2 119.1 . . ?
C2 C3 C4 120.86(17) . . ?
C2 C3 H3 119.6 . . ?
C4 C3 H3 119.6 . . ?
C5 C4 C3 119.96(17) . . ?
C5 C4 H4 120.0 . . ?
C3 C4 H4 120.0 . . ?
C4 C5 C6 121.17(16) . . ?
C4 C5 H5 119.4 . . ?
C6 C5 H5 119.4 . . ?
C7 C6 C5 121.02(15) . . ?
C7 C6 C1 119.26(15) . . ?
C5 C6 C1 119.71(15) . . ?
C8 C7 C6 121.41(15) . . ?
C8 C7 H7 119.3 . . ?
C6 C7 H7 119.3 . . ?
C7 C8 C9 121.01(17) . . ?
C7 C8 C13 119.96(15) . . ?
C9 C8 C13 119.03(16) . . ?
C10 C9 C8 121.66(19) . . ?
C10 C9 H9 119.2 . . ?
C8 C9 H9 119.2 . . ?
C9 C10 C11 119.67(19) . . ?
C9 C10 H10 120.2 . . ?
C11 C10 H10 120.2 . . ?
C12 C11 C10 120.95(19) . . ?
C12 C11 H11 119.5 . . ?
C10 C11 H11 119.5 . . ?
C11 C12 C13 121.48(19) . . ?
C11 C12 H12 119.3 . . ?
C13 C12 H12 119.3 . . ?
C14 C13 C12 122.85(15) . . ?
C14 C13 C8 119.94(15) . . ?
C12 C13 C8 117.21(16) . . ?
C1 C14 C13 119.04(14) . . ?
C1 C14 C15 120.44(14) . . ?
C13 C14 C15 120.51(14) . . ?
C14 C15 Si1 117.77(11) . . ?
C14 C15 H15A 107.9 . . ?
Si1 C15 H15A 107.9 . . ?
C14 C15 H15B 107.9 . . ?
Si1 C15 H15B 107.9 . . ?
H15A C15 H15B 107.2 . . ?
Si1 C16 H16A 109.5 . . ?
Si1 C16 H16B 109.5 . . ?
H16A C16 H16B 109.5 . . ?
Si1 C16 H16C 109.5 . . ?
H16A C16 H16C 109.5 . . ?
H16B C16 H16C 109.5 . . ?
Si1 C17 H17A 109.5 . . ?
Si1 C17 H17B 109.5 . . ?
H17A C17 H17B 109.5 . . ?
Si1 C17 H17C 109.5 . . ?
H17A C17 H17C 109.5 . . ?
H17B C17 H17C 109.5 . . ?
Si1 C18 H18A 109.5 . . ?
Si1 C18 H18B 109.5 . . ?
H18A C18 H18B 109.5 . . ?
Si1 C18 H18C 109.5 . . ?
H18A C18 H18C 109.5 . . ?
H18B C18 H18C 109.5 . . ?
C16 Si1 C18 108.30(11) . . ?
C16 Si1 C17 109.38(12) . . ?
C18 Si1 C17 111.14(12) . . ?
C16 Si1 C15 111.30(9) . . ?
C18 Si1 C15 110.95(10) . . ?
C17 Si1 C15 105.77(11) . . ?

loop_
_geom_bond_atom_site_label_1
_geom_bond_atom_site_label_2
_geom_bond_distance
_geom_bond_site_symmetry_2
_geom_bond_publ_flag
C1 C14 1.414(2) . ?
C1 C2 1.432(2) . ?
C1 C6 1.437(2) . ?
C2 C3 1.359(3) . ?
C2 H2 0.9300 . ?
C3 C4 1.407(3) . ?
C3 H3 0.9300 . ?
C4 C5 1.354(3) . ?
C4 H4 0.9300 . ?
C5 C6 1.422(2) . ?
C5 H5 0.9300 . ?
C6 C7 1.395(2) . ?
C7 C8 1.386(2) . ?
C7 H7 0.9300 . ?
C8 C9 1.429(2) . ?
C8 C13 1.434(2) . ?
C9 C10 1.350(3) . ?
C9 H9 0.9300 . ?
C10 C11 1.412(3) . ?
C10 H10 0.9300 . ?
C11 C12 1.363(3) . ?
C11 H11 0.9300 . ?
C12 C13 1.430(2) . ?
C12 H12 0.9300 . ?
C13 C14 1.418(2) . ?
C14 C15 1.508(2) . ?
C15 Si1 1.887(2) . ?
C15 H15A 0.9700 . ?
C15 H15B 0.9700 . ?
C16 Si1 1.854(2) . ?
C16 H16A 0.9600 . ?
C16 H16B 0.9600 . ?
C16 H16C 0.9600 . ?
C17 Si1 1.868(2) . ?
C17 H17A 0.9600 . ?
C17 H17B 0.9600 . ?
C17 H17C 0.9600 . ?
C18 Si1 1.855(2) . ?
C18 H18A 0.9600 . ?
C18 H18B 0.9600 . ?
C18 H18C 0.9600 . ?

loop_
_cod_related_entry_id
_cod_related_entry_database
_cod_related_entry_code
1 ChemSpider 21118039
